data_7062228
loop_
_publ_author_name
'Balakrishnan, Prabha Devi'
'Arunadevi, Natarajan'
'Rath, Nigam P.'
'Kanchana, Ponnusamy'
'Premkumar, Thathan'

_publ_section_title
;
 A one-pot solid-state synthesis of MgO nanoparticles and their catalytic,
 biological, and electrochemical sensor activities: hexaaquamagnesium(ii)
 bis(6-oxo-1,6-dihydropyridine-3-carboxylate) as a tool
;
_journal_issue 8
_journal_name_full 'New Journal of Chemistry'
_journal_page_first 3880
_journal_page_last 3891
_journal_paper_doi 10.1039/D2NJ05382A
_journal_volume 47
_journal_year 2023
_chemical_formula_moiety '2(C6 H4 N O3), H12 Mg O6'
_chemical_formula_sum 'C12 H20 Mg N2 O12'
_chemical_formula_weight 408.61
_space_group_crystal_system triclinic
_space_group_IT_number 2
_space_group_name_Hall '-P 1'
_space_group_name_H-M_alt 'P -1'
_atom_sites_solution_hydrogens mixed
_atom_sites_solution_primary dual
_atom_sites_solution_secondary difmap
_audit_creation_method SHELXL-2018/3
_audit_update_record
;
2021-05-06 deposited with the CCDC.	2023-01-16 downloaded from the CCDC.
;
_cell_angle_alpha 88.9529(16)
_cell_angle_beta 80.0769(13)
_cell_angle_gamma 88.2066(14)
_cell_formula_units_Z 1
_cell_length_a 7.5814(2)
_cell_length_b 7.6005(3)
_cell_length_c 7.6221(3)
_cell_measurement_reflns_used 4010
_cell_measurement_temperature 300(2)
_cell_measurement_theta_max 26.36
_cell_measurement_theta_min 2.68
_cell_volume 432.38(3)
_computing_cell_refinement 'SAINT V8.34A (Bruker AXS Inc., 2013)'
_computing_data_collection 'Bruker APEX2'
_computing_data_reduction 'SAINT V8.34A (Bruker AXS Inc., 2013)'
_computing_molecular_graphics 'Bruker SHELXTL'
_computing_publication_material 'APEX3 v2018.7--RC8 (Bruker AXS, 2018)'
_computing_structure_refinement 'SHELXL-2018/3 (Sheldrick, 2018)'
_computing_structure_solution 'SHELXT-2014 (Sheldrick, 2008)'
_diffrn_ambient_temperature 300(2)
_diffrn_detector_area_resol_mean 7.41
_diffrn_measured_fraction_theta_full 0.992
_diffrn_measured_fraction_theta_max 0.992
_diffrn_measurement_device_type 'Bruker D8 VENTURE'
_diffrn_measurement_method '\w and \f scans'
_diffrn_radiation_type MoK\a
_diffrn_radiation_wavelength 0.71073
_diffrn_reflns_av_R_equivalents 0.0236
_diffrn_reflns_av_unetI/netI 0.0254
_diffrn_reflns_Laue_measured_fraction_full 0.992
_diffrn_reflns_Laue_measured_fraction_max 0.992
_diffrn_reflns_limit_h_max 9
_diffrn_reflns_limit_h_min -9
_diffrn_reflns_limit_k_max 9
_diffrn_reflns_limit_k_min -9
_diffrn_reflns_limit_l_max 9
_diffrn_reflns_limit_l_min -9
_diffrn_reflns_number 4730
_diffrn_reflns_point_group_measured_fraction_full 0.992
_diffrn_reflns_point_group_measured_fraction_max 0.992
_diffrn_reflns_theta_full 25.242
_diffrn_reflns_theta_max 26.368
_diffrn_reflns_theta_min 2.681
_diffrn_source 'microfocus sealed tube'
_exptl_absorpt_coefficient_mu 0.172
_exptl_absorpt_correction_T_max 0.8620
_exptl_absorpt_correction_T_min 0.7974
_exptl_absorpt_correction_type multi-scan
_exptl_absorpt_process_details 'SADABS V2016/2 (Bruker AXS Inc.)'
_exptl_crystal_colour yellow
_exptl_crystal_density_diffrn 1.569
_exptl_crystal_density_method 'not measured'
_exptl_crystal_description block
_exptl_crystal_F_000 214
_exptl_crystal_size_max 0.188
_exptl_crystal_size_mid 0.136
_exptl_crystal_size_min 0.099
_refine_diff_density_max 0.182
_refine_diff_density_min -0.228
_refine_diff_density_rms 0.043
_refine_ls_extinction_method none
_refine_ls_goodness_of_fit_ref 1.159
_refine_ls_hydrogen_treatment constr
_refine_ls_matrix_type full
_refine_ls_number_parameters 185
_refine_ls_number_reflns 1761
_refine_ls_number_restraints 109
_refine_ls_restrained_S_all 1.136
_refine_ls_R_factor_all 0.0438
_refine_ls_R_factor_gt 0.0393
_refine_ls_shift/su_max 0.000
_refine_ls_shift/su_mean 0.000
_refine_ls_structure_factor_coef Fsqd
_refine_ls_weighting_details 'w=1/[\s^2^(Fo^2^)+(0.0317P)^2^+0.2580P] where P=(Fo^2^+2Fc^2^)/3'
_refine_ls_weighting_scheme calc
_refine_ls_wR_factor_gt 0.0986
_refine_ls_wR_factor_ref 0.1014
_reflns_Friedel_coverage 0.000
_reflns_number_gt 1584
_reflns_number_total 1761
_reflns_threshold_expression 'I > 2\s(I)'
_cod_data_source_file d2nj05382a2.cif
_cod_data_source_block r5420
_cod_depositor_comments 'Adding full bibliography for 7062228.cif.'
_cod_database_code 7062228
_shelx_shelxl_version_number 2018/3
_shelx_space_group_comment
; 
The symmetry employed for this shelxl refinement is uniquely defined 
by the following loop, which should always be used as a source of 
symmetry information in preference to the above space-group names. 
They are only intended as comments. 
;
_shelx_estimated_absorpt_t_min 0.968
_shelx_estimated_absorpt_t_max 0.983

loop_
_space_group_symop_operation_xyz
'x, y, z'
'-x, -y, -z'

loop_
_atom_site_label
_atom_site_type_symbol
_atom_site_fract_x
_atom_site_fract_y
_atom_site_fract_z
_atom_site_U_iso_or_equiv
_atom_site_adp_type
_atom_site_occupancy
_atom_site_site_symmetry_order
_atom_site_calc_flag
_atom_site_refinement_flags_posn
_atom_site_refinement_flags_adp
_atom_site_refinement_flags_occupancy
_atom_site_disorder_assembly
_atom_site_disorder_group
Mg1 Mg 0.500000 0.500000 0.000000 0.0249(2) Uani 1 2 d DS . P . .
O4 O 0.4802(2) 0.5084(2) 0.26931(18) 0.0442(4) Uani 1 1 d G . . . .
H4A H 0.552091 0.455707 0.328314 0.066 Uiso 1 1 d DG U . . .
H4B H 0.406524 0.564044 0.347173 0.066 Uiso 1 1 d DG U . . .
O5 O 0.22953(18) 0.5076(2) 0.0172(2) 0.0444(4) Uani 1 1 d G . . . .
H5A H 0.172085 0.546690 -0.062579 0.067 Uiso 1 1 d DG U . . .
H5B H 0.154113 0.447029 0.086716 0.067 Uiso 1 1 d DG U . . .
O6 O 0.5023(2) 0.22574(19) 0.0196(3) 0.0520(5) Uani 1 1 d G . . . .
H6A H 0.447108 0.157033 -0.037707 0.078 Uiso 1 1 d DG U . . .
H6B H 0.571701 0.157991 0.068365 0.078 Uiso 1 1 d DG U . . .
O2 O 0.95138(19) 0.3485(2) 0.22748(19) 0.0463(4) Uani 1 1 d . . . . .
O3 O 0.71064(19) 0.3315(2) 0.43630(19) 0.0460(4) Uani 1 1 d . . . . .
O1 O 1.2434(2) 0.0290(2) 0.9005(2) 0.0378(5) Uani 0.837(3) 1 d D . P A 1
N1 N 0.9886(3) 0.1106(3) 0.7986(3) 0.0346(5) Uani 0.837(3) 1 d D . P A 1
H1 H 0.928646 0.074209 0.898148 0.042 Uiso 0.837(3) 1 calc R U P A 1
C1 C 1.1731(4) 0.0947(3) 0.7741(3) 0.0309(5) Uani 0.837(3) 1 d D . P A 1
C2 C 1.2639(4) 0.1548(4) 0.6061(5) 0.0373(7) Uani 0.837(3) 1 d D . P A 1
H2 H 1.388314 0.146627 0.580483 0.045 Uiso 0.837(3) 1 calc R U P A 1
C3 C 1.1714(4) 0.2239(5) 0.4823(4) 0.0351(7) Uani 0.837(3) 1 d D . P A 1
H3 H 1.234208 0.262168 0.373355 0.042 Uiso 0.837(3) 1 calc R U P A 1
C4 C 0.9822(5) 0.2393(13) 0.5145(6) 0.0288(7) Uani 0.837(3) 1 d D . P A 1
C5 C 0.8966(4) 0.1797(4) 0.6758(4) 0.0324(6) Uani 0.837(3) 1 d D . P A 1
H5 H 0.772183 0.186910 0.701766 0.039 Uiso 0.837(3) 1 calc R U P A 1
O1' O 1.3979(12) 0.0352(12) 0.7546(13) 0.044(3) Uani 0.163(3) 1 d D . P A 2
N1' N 1.1020(16) 0.1462(18) 0.7700(14) 0.0346(5) Uani 0.163(3) 1 d D . P A 2
H1' H 1.075844 0.130311 0.883402 0.042 Uiso 0.163(3) 1 calc R U P A 2
C1' C 1.2732(15) 0.1009(18) 0.6775(17) 0.029(3) Uani 0.163(3) 1 d D . P A 2
C2' C 1.3051(15) 0.1207(19) 0.4926(18) 0.037(3) Uani 0.163(3) 1 d D . P A 2
H2' H 1.415114 0.082328 0.429200 0.044 Uiso 0.163(3) 1 calc R U P A 2
C3' C 1.1836(18) 0.193(3) 0.403(2) 0.041(4) Uani 0.163(3) 1 d D . P A 2
H3' H 1.211305 0.210255 0.280684 0.050 Uiso 0.163(3) 1 calc R U P A 2
C4' C 1.013(3) 0.242(7) 0.497(3) 0.0288(7) Uani 0.163(3) 1 d D . P A 2
C5' C 0.974(2) 0.218(2) 0.6742(19) 0.039(4) Uani 0.163(3) 1 d D . P A 2
H5' H 0.860787 0.248887 0.734421 0.047 Uiso 0.163(3) 1 calc R U P A 2
C6 C 0.8762(2) 0.3132(2) 0.3815(2) 0.0296(4) Uani 1 1 d . . . . .

loop_
_atom_site_aniso_label
_atom_site_aniso_U_11
_atom_site_aniso_U_22
_atom_site_aniso_U_33
_atom_site_aniso_U_23
_atom_site_aniso_U_13
_atom_site_aniso_U_12
Mg1 0.0216(4) 0.0306(5) 0.0235(4) 0.0044(3) -0.0077(3) 0.0005(3)
O4 0.0402(8) 0.0679(11) 0.0249(7) 0.0001(7) -0.0107(6) 0.0208(7)
O5 0.0234(7) 0.0728(11) 0.0381(8) 0.0231(7) -0.0104(6) -0.0044(7)
O6 0.0580(10) 0.0290(8) 0.0803(12) 0.0069(8) -0.0442(9) -0.0009(7)
O2 0.0348(8) 0.0699(11) 0.0335(8) 0.0233(7) -0.0069(6) -0.0007(7)
O3 0.0347(8) 0.0685(11) 0.0324(8) 0.0093(7) -0.0035(6) 0.0191(7)
O1 0.0387(9) 0.0401(10) 0.0394(10) 0.0083(7) -0.0220(7) 0.0012(7)
N1 0.0300(11) 0.0468(12) 0.0277(10) 0.0119(8) -0.0084(8) 0.0025(9)
C1 0.0291(14) 0.0296(13) 0.0371(13) 0.0030(10) -0.0156(11) 0.0033(10)
C2 0.0271(12) 0.0434(18) 0.0434(19) 0.0088(14) -0.0127(13) -0.0024(11)
C3 0.0325(14) 0.0404(16) 0.0332(15) 0.0090(14) -0.0077(12) -0.0043(11)
C4 0.0303(19) 0.0281(10) 0.0298(13) 0.0039(13) -0.0110(11) 0.003(2)
C5 0.0284(14) 0.0415(15) 0.0288(12) 0.0066(10) -0.0107(11) 0.0061(12)
O1' 0.045(5) 0.039(5) 0.054(6) 0.010(4) -0.025(4) 0.010(4)
N1' 0.0300(11) 0.0468(12) 0.0277(10) 0.0119(8) -0.0084(8) 0.0025(9)
C1' 0.028(5) 0.030(7) 0.027(6) 0.003(5) -0.003(4) 0.000(4)
C2' 0.029(6) 0.052(8) 0.027(6) 0.012(6) -0.007(4) 0.014(5)
C3' 0.025(5) 0.052(10) 0.047(8) 0.025(9) -0.011(5) 0.011(5)
C4' 0.0303(19) 0.0281(10) 0.0298(13) 0.0039(13) -0.0110(11) 0.003(2)
C5' 0.035(7) 0.053(10) 0.032(5) 0.000(6) -0.015(5) 0.011(7)
C6 0.0313(9) 0.0310(10) 0.0273(9) 0.0055(7) -0.0087(7) 0.0032(7)

loop_
_atom_type_symbol
_atom_type_description
_atom_type_scat_dispersion_real
_atom_type_scat_dispersion_imag
_atom_type_scat_source
C C 0.0033 0.0016 'International Tables Vol C Tables 4.2.6.8 and 6.1.1.4'
H H 0.0000 0.0000 'International Tables Vol C Tables 4.2.6.8 and 6.1.1.4'
N N 0.0061 0.0033 'International Tables Vol C Tables 4.2.6.8 and 6.1.1.4'
O O 0.0106 0.0060 'International Tables Vol C Tables 4.2.6.8 and 6.1.1.4'
Mg Mg 0.0486 0.0363 'International Tables Vol C Tables 4.2.6.8 and 6.1.1.4'

loop_
_geom_angle_atom_site_label_1
_geom_angle_atom_site_label_2
_geom_angle_atom_site_label_3
_geom_angle
_geom_angle_site_symmetry_1
_geom_angle_site_symmetry_3
_geom_angle_publ_flag
O5 Mg1 O5 180.0 . 2_665 ?
O5 Mg1 O4 87.90(6) . 2_665 ?
O5 Mg1 O4 92.10(6) 2_665 2_665 ?
O5 Mg1 O4 92.10(6) . . ?
O5 Mg1 O4 87.90(6) 2_665 . ?
O4 Mg1 O4 180.0 2_665 . ?
O5 Mg1 O6 90.82(7) . . ?
O5 Mg1 O6 89.18(7) 2_665 . ?
O4 Mg1 O6 91.43(7) 2_665 . ?
O4 Mg1 O6 88.57(7) . . ?
O5 Mg1 O6 89.18(7) . 2_665 ?
O5 Mg1 O6 90.82(7) 2_665 2_665 ?
O4 Mg1 O6 88.57(7) 2_665 2_665 ?
O4 Mg1 O6 91.43(7) . 2_665 ?
O6 Mg1 O6 180.0 . 2_665 ?
Mg1 O4 H4A 124.7 . . ?
Mg1 O4 H4B 130.7 . . ?
H4A O4 H4B 104.5 . . ?
Mg1 O5 H5A 126.0 . . ?
Mg1 O5 H5B 127.1 . . ?
H5A O5 H5B 104.5 . . ?
Mg1 O6 H6A 126.1 . . ?
Mg1 O6 H6B 128.4 . . ?
H6A O6 H6B 104.5 . . ?
C5 N1 C1 124.0(2) . . ?
C5 N1 H1 118.0 . . ?
C1 N1 H1 118.0 . . ?
O1 C1 N1 117.8(2) . . ?
O1 C1 C2 127.0(3) . . ?
N1 C1 C2 115.2(2) . . ?
C3 C2 C1 120.8(3) . . ?
C3 C2 H2 119.6 . . ?
C1 C2 H2 119.6 . . ?
C2 C3 C4 121.9(3) . . ?
C2 C3 H3 119.1 . . ?
C4 C3 H3 119.1 . . ?
C5 C4 C3 116.7(3) . . ?
C5 C4 C6 119.9(3) . . ?
C3 C4 C6 123.4(3) . . ?
N1 C5 C4 121.4(3) . . ?
N1 C5 H5 119.3 . . ?
C4 C5 H5 119.3 . . ?
C5' N1' C1' 118.7(10) . . ?
C5' N1' H1' 120.6 . . ?
C1' N1' H1' 120.6 . . ?
O1' C1' C2' 118.9(11) . . ?
O1' C1' N1' 122.8(12) . . ?
C2' C1' N1' 118.1(9) . . ?
C3' C2' C1' 122.4(12) . . ?
C3' C2' H2' 118.8 . . ?
C1' C2' H2' 118.8 . . ?
C2' C3' C4' 119.3(15) . . ?
C2' C3' H3' 120.4 . . ?
C4' C3' H3' 120.4 . . ?
C5' C4' C3' 120.1(17) . . ?
C5' C4' C6 123.7(14) . . ?
C3' C4' C6 116.0(14) . . ?
C4' C5' N1' 121.2(14) . . ?
C4' C5' H5' 119.4 . . ?
N1' C5' H5' 119.4 . . ?
O2 C6 O3 124.42(17) . . ?
O2 C6 C4 120.23(19) . . ?
O3 C6 C4 115.33(19) . . ?
O2 C6 C4' 111.0(7) . . ?
O3 C6 C4' 124.6(8) . . ?

loop_
_geom_bond_atom_site_label_1
_geom_bond_atom_site_label_2
_geom_bond_distance
_geom_bond_site_symmetry_2
_geom_bond_publ_flag
Mg1 O5 2.0312(13) . ?
Mg1 O5 2.0312(13) 2_665 ?
Mg1 O4 2.0343(13) 2_665 ?
Mg1 O4 2.0343(13) . ?
Mg1 O6 2.0869(15) . ?
Mg1 O6 2.0869(15) 2_665 ?
O4 H4A 0.8506 . ?
O4 H4B 0.8506 . ?
O5 H5A 0.8507 . ?
O5 H5B 0.8504 . ?
O6 H6A 0.8508 . ?
O6 H6B 0.8506 . ?
O2 C6 1.242(2) . ?
O3 C6 1.257(2) . ?
O1 C1 1.267(3) . ?
N1 C5 1.350(3) . ?
N1 C1 1.381(3) . ?
N1 H1 0.8600 . ?
C1 C2 1.420(4) . ?
C2 C3 1.358(4) . ?
C2 H2 0.9300 . ?
C3 C4 1.414(4) . ?
C3 H3 0.9300 . ?
C4 C5 1.365(4) . ?
C4 C6 1.490(4) . ?
C5 H5 0.9300 . ?
O1' C1' 1.281(8) . ?
N1' C5' 1.399(14) . ?
N1' C1' 1.402(13) . ?
N1' H1' 0.8600 . ?
C1' C2' 1.394(13) . ?
C2' C3' 1.336(13) . ?
C2' H2' 0.9300 . ?
C3' C4' 1.404(16) . ?
C3' H3' 0.9300 . ?
C4' C5' 1.346(17) . ?
C4' C6 1.55(2) . ?
C5' H5' 0.9300 . ?

loop_
_geom_hbond_atom_site_label_D
_geom_hbond_atom_site_label_H
_geom_hbond_atom_site_label_A
_geom_hbond_distance_DH
_geom_hbond_distance_HA
_geom_hbond_distance_DA
_geom_hbond_angle_DHA
_geom_hbond_site_symmetry_A
_geom_hbond_publ_flag
N1^a H1^a O1^a 0.86 2.00 2.848(3) 168.7 2_757 yes
C2'^b H2'^b O1'^b 0.93 2.01 2.911(17) 161.9 2_856 yes

loop_
_geom_torsion_atom_site_label_1
_geom_torsion_atom_site_label_2
_geom_torsion_atom_site_label_3
_geom_torsion_atom_site_label_4
_geom_torsion
_geom_torsion_site_symmetry_1
_geom_torsion_site_symmetry_2
_geom_torsion_site_symmetry_3
_geom_torsion_site_symmetry_4
_geom_torsion_publ_flag
C5 N1 C1 O1 179.4(2) . . . . ?
C5 N1 C1 C2 -0.9(4) . . . . ?
O1 C1 C2 C3 -179.6(3) . . . . ?
N1 C1 C2 C3 0.7(4) . . . . ?
C1 C2 C3 C4 0.0(7) . . . . ?
C2 C3 C4 C5 -0.6(10) . . . . ?
C2 C3 C4 C6 -179.6(5) . . . . ?
C1 N1 C5 C4 0.4(6) . . . . ?
C3 C4 C5 N1 0.4(10) . . . . ?
C6 C4 C5 N1 179.4(5) . . . . ?
C5' N1' C1' O1' 179.9(14) . . . . ?
C5' N1' C1' C2' -3(2) . . . . ?
O1' C1' C2' C3' -178.1(16) . . . . ?
N1' C1' C2' C3' 5(2) . . . . ?
C1' C2' C3' C4' -4(4) . . . . ?
C2' C3' C4' C5' 1(6) . . . . ?
C2' C3' C4' C6 -176(3) . . . . ?
C3' C4' C5' N1' 1(6) . . . . ?
C6 C4' C5' N1' 177(3) . . . . ?
C1' N1' C5' C4' 1(4) . . . . ?
C5 C4 C6 O2 -171.6(5) . . . . ?
C3 C4 C6 O2 7.4(10) . . . . ?
C5 C4 C6 O3 6.8(9) . . . . ?
C3 C4 C6 O3 -174.2(6) . . . . ?
C5' C4' C6 O2 170(4) . . . . ?
C3' C4' C6 O2 -14(5) . . . . ?
C5' C4' C6 O3 -11(6) . . . . ?
C3' C4' C6 O3 166(3) . . . . ?
